data_4061452
_journal_name_full Organometallics
_journal_paper_doi 10.1021/om0501780
_journal_year 2005
_chemical_formula_sum 'C33 H47 N3 O4'
_chemical_formula_weight 549.74
_space_group_IT_number 2
_symmetry_cell_setting triclinic
_symmetry_space_group_name_Hall '-P 1'
_symmetry_space_group_name_H-M 'P -1'
_cell_angle_alpha 82.479(6)
_cell_angle_beta 85.019(6)
_cell_angle_gamma 72.137(6)
_cell_formula_units_Z 2
_cell_length_a 9.510(3)
_cell_length_b 12.530(4)
_cell_length_c 14.021(5)
_cell_measurement_temperature 293(2)
_cell_volume 1574.6(9)
_diffrn_ambient_temperature 293(2)
_exptl_crystal_density_diffrn 1.159
_cod_depositor_comments
;
The following automatic conversions were performed:
'_symmetry_cell_setting' value 'Triclinic' changed to 'triclinic'
according to '/home/saulius/struct/CIF-dictionaries/cif_core.dic'
dictionary named 'cif_core.dic' version 2.4.1 from 2010-06-29.

Automatic conversion script
Id: cif_fix_enum 1527 2010-12-29 10:47:43Z saulius 
;
_cod_database_code 4061452

loop_
_symmetry_equiv_pos_as_xyz
'x, y, z'
'-x, -y, -z'

loop_
_atom_site_label
_atom_site_type_symbol
_atom_site_fract_x
_atom_site_fract_y
_atom_site_fract_z
_atom_site_U_iso_or_equiv
_atom_site_adp_type
_atom_site_occupancy
_atom_site_symmetry_multiplicity
_atom_site_calc_flag
_atom_site_refinement_flags
_atom_site_disorder_assembly
_atom_site_disorder_group
O1 O 0.28827(14) 0.11525(11) 0.24274(10) 0.0341(3) Uani 1 1 d . . .
N1 N 0.53833(17) 0.06879(13) 0.22497(10) 0.0231(3) Uani 1 1 d . . .
H1N H 0.619(2) 0.0151(16) 0.2285(12) 0.019(5) Uiso 1 1 d . . .
H2N H 0.815(2) -0.2217(19) 0.2965(15) 0.039(6) Uiso 1 1 d . . .
O2 O 0.75375(15) -0.44348(10) 0.31873(10) 0.0381(4) Uani 1 1 d . . .
N2 N 0.84385(16) -0.29290(13) 0.29974(11) 0.0255(4) Uani 1 1 d . . .
C11 C 0.55215(18) 0.18092(14) 0.21019(12) 0.0229(4) Uani 1 1 d . . .
C12 C 0.5205(2) 0.24540(15) 0.12130(13) 0.0286(4) Uani 1 1 d . . .
C13 C 0.5452(2) 0.35076(16) 0.10859(14) 0.0337(4) Uani 1 1 d . . .
H13 H 0.5249 0.3959 0.0503 0.040 Uiso 1 1 calc R . .
C14 C 0.5994(2) 0.38890(16) 0.18143(15) 0.0352(5) Uani 1 1 d . . .
H14 H 0.6167 0.4587 0.1711 0.042 Uiso 1 1 calc R . .
C15 C 0.6284(2) 0.32439(15) 0.26970(14) 0.0324(4) Uani 1 1 d . . .
H15 H 0.6635 0.3517 0.3183 0.039 Uiso 1 1 calc R . .
C16 C 0.6052(2) 0.21869(15) 0.28608(13) 0.0268(4) Uani 1 1 d . . .
C21 C 0.99001(19) -0.35602(14) 0.32942(12) 0.0244(4) Uani 1 1 d . . .
C22 C 1.0914(2) -0.41983(14) 0.26468(13) 0.0265(4) Uani 1 1 d . . .
C23 C 1.2291(2) -0.48533(15) 0.29821(13) 0.0287(4) Uani 1 1 d . . .
H23 H 1.2984 -0.5288 0.2568 0.034 Uiso 1 1 calc R . .
C24 C 1.2633(2) -0.48631(15) 0.39199(13) 0.0296(4) Uani 1 1 d . . .
H24 H 1.3551 -0.5309 0.4132 0.035 Uiso 1 1 calc R . .
C25 C 1.1627(2) -0.42169(15) 0.45468(13) 0.0279(4) Uani 1 1 d . . .
H25 H 1.1879 -0.4230 0.5175 0.033 Uiso 1 1 calc R . .
C26 C 1.02375(19) -0.35443(14) 0.42501(12) 0.0251(4) Uani 1 1 d . . .
N31 N 0.56534(16) -0.15038(12) 0.27293(9) 0.0225(3) Uani 1 1 d . . .
C32 C 0.42752(19) -0.08032(14) 0.26620(11) 0.0228(4) Uani 1 1 d . . .
C33 C 0.3025(2) -0.11679(16) 0.27905(13) 0.0296(4) Uani 1 1 d . . .
H33 H 0.2084 -0.0653 0.2754 0.036 Uiso 1 1 calc R . .
C34 C 0.3210(2) -0.23103(16) 0.29732(14) 0.0317(4) Uani 1 1 d . . .
H34 H 0.2394 -0.2579 0.3057 0.038 Uiso 1 1 calc R . .
C35 C 0.4623(2) -0.30484(15) 0.30303(13) 0.0291(4) Uani 1 1 d . . .
H35 H 0.4777 -0.3823 0.3141 0.035 Uiso 1 1 calc R . .
C36 C 0.58090(19) -0.26101(14) 0.29187(11) 0.0236(4) Uani 1 1 d . . .
C37 C 0.41110(19) 0.04421(15) 0.24359(12) 0.0243(4) Uani 1 1 d . . .
C38 C 0.7347(2) -0.34118(15) 0.30390(12) 0.0257(4) Uani 1 1 d . . .
C41 C 0.4668(2) 0.19977(17) 0.04019(13) 0.0366(5) Uani 1 1 d . . .
H41 H 0.4033 0.1549 0.0701 0.044 Uiso 1 1 calc R . .
C42 C 0.5964(3) 0.1208(2) -0.01121(18) 0.0611(7) Uani 1 1 d . . .
H42A H 0.6606 0.1623 -0.0423 0.092 Uiso 1 1 calc R . .
H42B H 0.5604 0.0882 -0.0586 0.092 Uiso 1 1 calc R . .
H42C H 0.6502 0.0619 0.0347 0.092 Uiso 1 1 calc R . .
C43 C 0.3747(3) 0.2913(2) -0.03135(17) 0.0624(7) Uani 1 1 d . . .
H43A H 0.4363 0.3321 -0.0670 0.094 Uiso 1 1 calc R . .
H43B H 0.2960 0.3421 0.0029 0.094 Uiso 1 1 calc R . .
H43C H 0.3337 0.2571 -0.0750 0.094 Uiso 1 1 calc R . .
C44 C 0.6312(2) 0.14665(16) 0.38288(13) 0.0313(4) Uani 1 1 d . . .
H44 H 0.6583 0.0676 0.3703 0.038 Uiso 1 1 calc R . .
C45 C 0.4879(2) 0.1703(2) 0.44610(15) 0.0455(5) Uani 1 1 d . . .
H45A H 0.4604 0.2465 0.4621 0.068 Uiso 1 1 calc R . .
H45B H 0.5029 0.1191 0.5041 0.068 Uiso 1 1 calc R . .
H45C H 0.4107 0.1604 0.4117 0.068 Uiso 1 1 calc R . .
C46 C 0.7562(3) 0.1601(2) 0.43614(16) 0.0469(6) Uani 1 1 d . . .
H46A H 0.8446 0.1464 0.3951 0.070 Uiso 1 1 calc R . .
H46B H 0.7731 0.1071 0.4930 0.070 Uiso 1 1 calc R . .
H46C H 0.7298 0.2354 0.4540 0.070 Uiso 1 1 calc R . .
C51 C 1.0555(2) -0.42500(16) 0.16219(13) 0.0330(4) Uani 1 1 d . . .
H51 H 0.9611 -0.3673 0.1486 0.040 Uiso 1 1 calc R . .
C52 C 1.0372(3) -0.53971(19) 0.15153(15) 0.0471(6) Uani 1 1 d . . .
H52A H 1.1293 -0.5975 0.1628 0.071 Uiso 1 1 calc R . .
H52B H 1.0084 -0.5397 0.0876 0.071 Uiso 1 1 calc R . .
H52C H 0.9624 -0.5540 0.1975 0.071 Uiso 1 1 calc R . .
C53 C 1.1733(2) -0.39989(18) 0.08854(14) 0.0412(5) Uani 1 1 d . . .
H53A H 1.1847 -0.3281 0.0966 0.062 Uiso 1 1 calc R . .
H53B H 1.1433 -0.3981 0.0246 0.062 Uiso 1 1 calc R . .
H53C H 1.2658 -0.4577 0.0983 0.062 Uiso 1 1 calc R . .
C54 C 0.9114(2) -0.28257(15) 0.49283(13) 0.0287(4) Uani 1 1 d . . .
H54 H 0.8152 -0.2928 0.4844 0.034 Uiso 1 1 calc R . .
C55 C 0.8958(2) -0.15651(16) 0.46720(14) 0.0366(5) Uani 1 1 d . . .
H55A H 0.9896 -0.1441 0.4719 0.055 Uiso 1 1 calc R . .
H55B H 0.8243 -0.1135 0.5111 0.055 Uiso 1 1 calc R . .
H55C H 0.8638 -0.1332 0.4026 0.055 Uiso 1 1 calc R . .
C56 C 0.9451(2) -0.31691(17) 0.59891(13) 0.0352(5) Uani 1 1 d . . .
H56A H 0.9643 -0.3970 0.6132 0.053 Uiso 1 1 calc R . .
H56B H 0.8618 -0.2788 0.6383 0.053 Uiso 1 1 calc R . .
H56C H 1.0304 -0.2965 0.6119 0.053 Uiso 1 1 calc R . .
O61 O 1.00693(18) 1.11058(13) 0.21113(13) 0.0557(5) Uani 1 1 d . . .
H61 H 1.0864 1.1125 0.2280 0.083 Uiso 1 1 calc R . .
C61 C 0.9633(3) 1.19012(19) 0.13073(18) 0.0514(6) Uani 1 1 d . . .
H61A H 0.9430 1.2648 0.1491 0.077 Uiso 1 1 calc R . .
H61B H 0.8759 1.1823 0.1067 0.077 Uiso 1 1 calc R . .
H61C H 1.0413 1.1777 0.0814 0.077 Uiso 1 1 calc R . .
O62 O 0.86355(15) 0.94955(12) 0.21452(10) 0.0375(4) Uani 1 1 d . . .
H62 H 0.8999 0.9980 0.2253 0.056 Uiso 1 1 calc R . .
C62 C 0.9310(3) 0.9033(2) 0.12945(18) 0.0551(6) Uani 1 1 d . . .
H62A H 0.9227 0.9628 0.0776 0.083 Uiso 1 1 calc R . .
H62B H 0.8827 0.8514 0.1138 0.083 Uiso 1 1 calc R . .
H62C H 1.0336 0.8644 0.1390 0.083 Uiso 1 1 calc R . .

loop_
_atom_site_aniso_label
_atom_site_aniso_U_11
_atom_site_aniso_U_22
_atom_site_aniso_U_33
_atom_site_aniso_U_23
_atom_site_aniso_U_13
_atom_site_aniso_U_12
O1 0.0243(7) 0.0268(7) 0.0505(8) -0.0030(6) -0.0033(6) -0.0069(6)
N1 0.0204(8) 0.0201(8) 0.0285(8) -0.0009(6) -0.0032(6) -0.0056(7)
O2 0.0313(8) 0.0248(7) 0.0590(9) 0.0060(6) -0.0104(6) -0.0115(6)
N2 0.0212(8) 0.0211(8) 0.0343(8) 0.0003(6) -0.0044(6) -0.0073(7)
C11 0.0187(9) 0.0204(9) 0.0284(9) -0.0017(7) 0.0000(7) -0.0046(7)
C12 0.0259(10) 0.0277(10) 0.0305(10) -0.0016(8) 0.0015(7) -0.0069(8)
C13 0.0327(11) 0.0270(10) 0.0363(10) 0.0052(8) 0.0035(8) -0.0062(8)
C14 0.0331(11) 0.0208(9) 0.0518(12) -0.0032(8) 0.0036(9) -0.0103(8)
C15 0.0291(10) 0.0275(10) 0.0427(11) -0.0083(8) -0.0023(8) -0.0095(8)
C16 0.0216(9) 0.0247(9) 0.0337(10) -0.0048(8) 0.0003(7) -0.0060(7)
C21 0.0206(9) 0.0204(9) 0.0334(10) 0.0035(7) -0.0056(7) -0.0094(7)
C22 0.0269(10) 0.0234(9) 0.0315(10) 0.0007(7) -0.0012(7) -0.0122(8)
C23 0.0228(10) 0.0239(9) 0.0392(11) -0.0012(8) 0.0019(8) -0.0085(8)
C24 0.0220(10) 0.0231(9) 0.0423(11) 0.0059(8) -0.0053(8) -0.0075(8)
C25 0.0285(10) 0.0257(9) 0.0308(10) 0.0049(7) -0.0082(8) -0.0114(8)
C26 0.0239(9) 0.0220(9) 0.0306(9) 0.0037(7) -0.0011(7) -0.0115(8)
N31 0.0241(8) 0.0259(8) 0.0196(7) -0.0008(6) -0.0042(6) -0.0102(7)
C32 0.0244(10) 0.0256(9) 0.0201(8) -0.0013(7) -0.0026(7) -0.0102(8)
C33 0.0224(10) 0.0309(10) 0.0351(10) 0.0017(8) -0.0056(7) -0.0082(8)
C34 0.0241(10) 0.0321(10) 0.0423(11) 0.0033(8) -0.0044(8) -0.0158(8)
C35 0.0293(10) 0.0257(9) 0.0348(10) 0.0022(8) -0.0056(8) -0.0133(8)
C36 0.0262(10) 0.0258(9) 0.0210(8) 0.0004(7) -0.0047(7) -0.0112(8)
C37 0.0220(10) 0.0273(9) 0.0241(9) -0.0019(7) -0.0043(7) -0.0076(8)
C38 0.0278(10) 0.0250(9) 0.0261(9) 0.0006(7) -0.0047(7) -0.0110(8)
C41 0.0463(13) 0.0382(11) 0.0259(10) 0.0003(8) -0.0036(8) -0.0146(10)
C42 0.0692(18) 0.0633(16) 0.0473(14) -0.0198(12) -0.0035(12) -0.0088(14)
C43 0.0797(19) 0.0611(16) 0.0408(13) -0.0015(11) -0.0230(13) -0.0092(14)
C44 0.0340(11) 0.0304(10) 0.0316(10) -0.0026(8) -0.0074(8) -0.0114(9)
C45 0.0404(13) 0.0589(15) 0.0351(11) 0.0041(10) 0.0008(9) -0.0161(11)
C46 0.0496(14) 0.0538(14) 0.0434(12) 0.0002(10) -0.0157(10) -0.0232(12)
C51 0.0329(11) 0.0329(10) 0.0322(10) -0.0027(8) -0.0039(8) -0.0080(9)
C52 0.0637(16) 0.0520(14) 0.0356(11) -0.0072(10) -0.0034(10) -0.0306(12)
C53 0.0487(13) 0.0387(12) 0.0342(11) 0.0016(9) 0.0028(9) -0.0137(10)
C54 0.0255(10) 0.0277(10) 0.0333(10) -0.0014(8) -0.0035(7) -0.0087(8)
C55 0.0406(12) 0.0294(10) 0.0384(11) -0.0011(8) -0.0086(9) -0.0076(9)
C56 0.0373(11) 0.0345(11) 0.0349(10) -0.0014(8) -0.0005(8) -0.0135(9)
O61 0.0398(10) 0.0444(9) 0.0859(12) 0.0192(8) -0.0263(9) -0.0217(8)
C61 0.0439(14) 0.0428(13) 0.0672(15) 0.0045(11) -0.0100(11) -0.0149(11)
O62 0.0341(8) 0.0356(8) 0.0456(8) -0.0029(6) 0.0017(6) -0.0162(6)
C62 0.0634(17) 0.0416(13) 0.0584(15) -0.0053(11) 0.0112(12) -0.0166(12)

loop_
_geom_bond_atom_site_label_1
_geom_bond_atom_site_label_2
_geom_bond_distance
_geom_bond_site_symmetry_2
_geom_bond_publ_flag
O1 C37 1.232(2) . ?
N1 C37 1.334(2) . ?
N1 C11 1.438(2) . ?
O2 C38 1.230(2) . ?
N2 C38 1.346(2) . ?
N2 C21 1.439(2) . ?
C11 C12 1.396(2) . ?
C11 C16 1.408(2) . ?
C12 C13 1.397(3) . ?
C12 C41 1.527(3) . ?
C13 C14 1.381(3) . ?
C14 C15 1.386(3) . ?
C15 C16 1.395(3) . ?
C16 C44 1.523(3) . ?
C21 C22 1.399(3) . ?
C21 C26 1.409(2) . ?
C22 C23 1.398(3) . ?
C22 C51 1.520(2) . ?
C23 C24 1.379(3) . ?
C24 C25 1.382(3) . ?
C25 C26 1.397(3) . ?
C26 C54 1.521(3) . ?
N31 C32 1.338(2) . ?
N31 C36 1.341(2) . ?
C32 C33 1.389(2) . ?
C32 C37 1.513(2) . ?
C33 C34 1.379(3) . ?
C34 C35 1.380(3) . ?
C35 C36 1.387(2) . ?
C36 C38 1.508(3) . ?
C41 C42 1.517(3) . ?
C41 C43 1.524(3) . ?
C44 C46 1.520(3) . ?
C44 C45 1.530(3) . ?
C51 C52 1.527(3) . ?
C51 C53 1.534(3) . ?
C54 C56 1.527(3) . ?
C54 C55 1.537(3) . ?
O61 C61 1.403(3) . ?
O62 C62 1.411(3) . ?

loop_
_cod_related_entry_id
_cod_related_entry_database
_cod_related_entry_code
1 ChemSpider 21152873
